data_2226102
loop_
_publ_author_name
'Samas, Brian'
'Pr\'eville, Cathy'
'Thuma, Benjamin A.'
'Mascitti, Vincent'

_publ_section_title
;
 2-[4-Chloro-3-(4-ethoxybenzyl)phenyl]-1,3-dithiane
;
_journal_coeditor_code EZ2206
_journal_issue 6
_journal_name_full 'Acta Crystallographica Section E'
_journal_page_first o1386
_journal_paper_doi 10.1107/S1600536810017393
_journal_volume 66
_journal_year 2010
_chemical_formula_iupac 'C19 H21 Cl O S2'
_chemical_formula_moiety 'C19 H21 Cl O S2'
_chemical_formula_sum 'C19 H21 Cl O S2'
_chemical_formula_weight 364.93
_chemical_name_systematic
;
2-[4-Chloro-3-(4-ethoxybenzyl)phenyl]-1,3-dithiane
;
_space_group_IT_number 14
_symmetry_cell_setting monoclinic
_symmetry_space_group_name_Hall '-P 2ybc'
_symmetry_space_group_name_H-M 'P 1 21/c 1'
_atom_sites_solution_hydrogens geom
_atom_sites_solution_primary direct
_atom_sites_solution_secondary difmap
_audit_creation_method SHELXL97
_cell_angle_alpha 90.00
_cell_angle_beta 100.7150(10)
_cell_angle_gamma 90.00
_cell_formula_units_Z 4
_cell_length_a 15.8214(3)
_cell_length_b 12.2444(2)
_cell_length_c 9.4191(2)
_cell_measurement_reflns_used 9696
_cell_measurement_temperature 100(2)
_cell_measurement_theta_max 68.73
_cell_measurement_theta_min 2.84
_cell_volume 1792.89(6)
_computing_cell_refinement 'SAINT-Plus (Bruker, 2006)'
_computing_data_collection 'APEX2 (Bruker, 2006)'
_computing_data_reduction 'SAINT-Plus (Bruker, 2006)'
_computing_molecular_graphics
;
SHELXTL (Sheldrick, 2008) and Mercury (Macrae <i>et al.</i>,
2006)
;
_computing_publication_material 'SHELXTL (Sheldrick, 2008)'
_computing_structure_refinement 'SHELXL97 (Sheldrick, 2008)'
_computing_structure_solution 'SHELXS97 (Sheldrick, 2008)'
_diffrn_ambient_temperature 100(2)
_diffrn_measured_fraction_theta_full 0.970
_diffrn_measured_fraction_theta_max 0.971
_diffrn_measurement_device_type 'Bruker APEXII CCD'
_diffrn_measurement_method '\f and \w scans'
_diffrn_radiation_monochromator 'Montel Multilayer optics'
_diffrn_radiation_source 'rotating anode'
_diffrn_radiation_type CuK\a
_diffrn_radiation_wavelength 1.54178
_diffrn_reflns_av_R_equivalents 0.0249
_diffrn_reflns_av_sigmaI/netI 0.0183
_diffrn_reflns_limit_h_max 19
_diffrn_reflns_limit_h_min -19
_diffrn_reflns_limit_k_max 14
_diffrn_reflns_limit_k_min -13
_diffrn_reflns_limit_l_max 11
_diffrn_reflns_limit_l_min -7
_diffrn_reflns_number 13885
_diffrn_reflns_theta_full 69.31
_diffrn_reflns_theta_max 69.31
_diffrn_reflns_theta_min 2.84
_exptl_absorpt_coefficient_mu 4.062
_exptl_absorpt_correction_T_max 0.8878
_exptl_absorpt_correction_T_min 0.5125
_exptl_absorpt_correction_type multi-scan
_exptl_absorpt_process_details '(SADABS; Sheldrick, 2002)'
_exptl_crystal_colour colourless
_exptl_crystal_density_diffrn 1.352
_exptl_crystal_density_method 'not measured'
_exptl_crystal_description block
_exptl_crystal_F_000 768
_exptl_crystal_size_max 0.19
_exptl_crystal_size_mid 0.13
_exptl_crystal_size_min 0.03
_refine_diff_density_max 0.411
_refine_diff_density_min -0.223
_refine_ls_extinction_method none
_refine_ls_goodness_of_fit_ref 1.056
_refine_ls_hydrogen_treatment constr
_refine_ls_matrix_type full
_refine_ls_number_constraints 0
_refine_ls_number_parameters 209
_refine_ls_number_reflns 3257
_refine_ls_number_restraints 0
_refine_ls_restrained_S_all 1.056
_refine_ls_R_factor_all 0.0369
_refine_ls_R_factor_gt 0.0349
_refine_ls_shift/su_max 0.001
_refine_ls_shift/su_mean 0.000
_refine_ls_structure_factor_coef Fsqd
_refine_ls_weighting_details 'calc w=1/[\s^2^(Fo^2^)+(0.0597P)^2^+0.7110P] where P=(Fo^2^+2Fc^2^)/3'
_refine_ls_weighting_scheme calc
_refine_ls_wR_factor_gt 0.0931
_refine_ls_wR_factor_ref 0.0951
_reflns_number_gt 3040
_reflns_number_total 3257
_reflns_threshold_expression I>2sigma(I)
_cod_data_source_file ez2206.cif
_cod_data_source_block I
_cod_original_sg_symbol_H-M 'P 21/c'
_cod_database_code 2226102
_cod_database_fobs_code 2226102

loop_
_symmetry_equiv_pos_as_xyz
'x, y, z'
'-x, y+1/2, -z+1/2'
'-x, -y, -z'
'x, -y-1/2, z-1/2'

loop_
_atom_site_type_symbol
_atom_site_label
_atom_site_fract_x
_atom_site_fract_y
_atom_site_fract_z
_atom_site_U_iso_or_equiv
_atom_site_adp_type
_atom_site_calc_flag
_atom_site_refinement_flags
_atom_site_occupancy
_atom_site_disorder_assembly
_atom_site_disorder_group
S S1 -0.06149(3) 0.34104(3) 0.16942(5) 0.03161(14) Uani d . 1 . .
S S2 0.02647(3) 0.12144(3) 0.18334(5) 0.02839(13) Uani d . 1 . .
Cl Cl1 0.36610(3) 0.48468(4) 0.26092(5) 0.03858(15) Uani d . 1 . .
O O1 0.34010(7) 0.61472(10) 0.88988(13) 0.0309(3) Uani d . 1 . .
C C10 0.24904(10) 0.33442(13) 0.31254(17) 0.0245(3) Uani d . 1 . .
C C17 -0.08039(10) 0.07566(13) 0.10028(18) 0.0273(3) Uani d . 1 . .
H H17A -0.0852 0.0772 -0.0039 0.033 Uiso calc R 1 . .
H H17B -0.0875 0.0005 0.1284 0.033 Uiso calc R 1 . .
C C4 0.25848(10) 0.49708(14) 0.72116(18) 0.0271(4) Uani d . 1 . .
H H4 0.2093 0.5232 0.7506 0.033 Uiso calc R 1 . .
C C18 -0.15249(11) 0.14349(14) 0.14036(19) 0.0303(4) Uani d . 1 . .
H H18A -0.1464 0.1448 0.2447 0.036 Uiso calc R 1 . .
H H18B -0.2070 0.1090 0.1013 0.036 Uiso calc R 1 . .
C C12 0.20648(11) 0.45554(14) 0.10697(18) 0.0286(4) Uani d . 1 . .
H H12 0.2196 0.5135 0.0510 0.034 Uiso calc R 1 . .
C C3 0.33940(10) 0.53507(13) 0.78734(17) 0.0255(3) Uani d . 1 . .
C C7 0.40363(10) 0.41546(14) 0.63581(19) 0.0297(4) Uani d . 1 . .
H H7 0.4529 0.3877 0.6083 0.036 Uiso calc R 1 . .
C C16 0.02258(10) 0.25970(12) 0.11252(17) 0.0233(3) Uani d . 1 . .
H H16 0.0101 0.2553 0.0068 0.028 Uiso calc R 1 . .
C C11 0.26600(10) 0.41954(14) 0.22447(18) 0.0267(3) Uani d . 1 . .
C C14 0.10798(10) 0.31682(13) 0.15714(17) 0.0228(3) Uani d . 1 . .
C C15 0.16857(10) 0.28457(13) 0.27638(17) 0.0236(3) Uani d . 1 . .
H H15 0.1550 0.2279 0.3339 0.028 Uiso calc R 1 . .
C C2 0.42134(11) 0.65916(14) 0.95732(18) 0.0307(4) Uani d . 1 . .
H H2A 0.4520 0.6867 0.8847 0.037 Uiso calc R 1 . .
H H2B 0.4563 0.6032 1.0128 0.037 Uiso calc R 1 . .
C C5 0.25158(10) 0.42072(13) 0.61192(17) 0.0256(3) Uani d . 1 . .
H H5 0.1973 0.3967 0.5677 0.031 Uiso calc R 1 . .
C C6 0.32365(10) 0.37868(13) 0.56612(18) 0.0248(3) Uani d . 1 . .
C C9 0.31334(10) 0.29688(13) 0.44322(19) 0.0279(4) Uani d . 1 . .
H H9A 0.3687 0.2854 0.4154 0.034 Uiso calc R 1 . .
H H9B 0.2946 0.2276 0.4764 0.034 Uiso calc R 1 . .
C C13 0.12736(11) 0.40436(13) 0.07374(17) 0.0261(3) Uani d . 1 . .
H H13 0.0869 0.4284 -0.0045 0.031 Uiso calc R 1 . .
C C19 -0.15389(11) 0.26023(14) 0.0851(2) 0.0354(4) Uani d . 1 . .
H H19A -0.2059 0.2956 0.1020 0.043 Uiso calc R 1 . .
H H19B -0.1559 0.2587 -0.0185 0.043 Uiso calc R 1 . .
C C8 0.41212(10) 0.49263(14) 0.74548(18) 0.0286(4) Uani d . 1 . .
H H8 0.4665 0.5158 0.7907 0.034 Uiso calc R 1 . .
C C1 0.40403(13) 0.75029(16) 1.0549(2) 0.0393(4) Uani d . 1 . .
H H1A 0.3717 0.8067 0.9983 0.059 Uiso calc R 1 . .
H H1B 0.4576 0.7797 1.1048 0.059 Uiso calc R 1 . .
H H1C 0.3717 0.7227 1.1239 0.059 Uiso calc R 1 . .

loop_
_atom_site_aniso_label
_atom_site_aniso_U_11
_atom_site_aniso_U_22
_atom_site_aniso_U_33
_atom_site_aniso_U_12
_atom_site_aniso_U_13
_atom_site_aniso_U_23
S1 0.0281(2) 0.0190(2) 0.0491(3) 0.00118(15) 0.01076(19) -0.00376(17)
S2 0.0267(2) 0.0175(2) 0.0379(2) -0.00016(14) -0.00212(17) 0.00027(15)
Cl1 0.0302(2) 0.0440(3) 0.0424(3) -0.01370(18) 0.00921(19) 0.00073(19)
O1 0.0252(6) 0.0339(7) 0.0321(6) 0.0000(5) 0.0014(5) -0.0065(5)
C10 0.0250(8) 0.0209(8) 0.0282(8) 0.0021(6) 0.0064(6) -0.0043(6)
C17 0.0271(8) 0.0212(8) 0.0319(8) -0.0036(6) 0.0014(7) -0.0030(7)
C4 0.0200(8) 0.0317(9) 0.0297(8) 0.0017(6) 0.0049(6) 0.0024(7)
C18 0.0287(8) 0.0277(8) 0.0353(9) -0.0054(7) 0.0082(7) -0.0024(7)
C12 0.0379(9) 0.0231(8) 0.0266(8) -0.0037(7) 0.0107(7) 0.0002(7)
C3 0.0270(8) 0.0241(8) 0.0244(7) 0.0006(6) 0.0023(6) 0.0028(6)
C7 0.0209(8) 0.0313(9) 0.0362(9) 0.0046(7) 0.0034(7) -0.0004(7)
C16 0.0263(8) 0.0206(7) 0.0231(7) 0.0018(6) 0.0045(6) 0.0001(6)
C11 0.0248(8) 0.0254(8) 0.0314(8) -0.0045(6) 0.0094(6) -0.0057(7)
C14 0.0259(8) 0.0190(7) 0.0242(7) 0.0016(6) 0.0067(6) -0.0039(6)
C15 0.0284(8) 0.0175(7) 0.0256(8) 0.0008(6) 0.0073(6) -0.0011(6)
C2 0.0287(8) 0.0326(9) 0.0287(8) -0.0036(7) 0.0000(7) -0.0005(7)
C5 0.0206(7) 0.0275(8) 0.0274(8) -0.0032(6) 0.0013(6) 0.0044(7)
C6 0.0240(8) 0.0211(8) 0.0283(8) 0.0011(6) 0.0020(6) 0.0045(6)
C9 0.0246(8) 0.0227(8) 0.0356(9) 0.0017(6) 0.0031(7) -0.0005(7)
C13 0.0326(8) 0.0229(8) 0.0225(7) 0.0011(7) 0.0045(6) 0.0000(6)
C19 0.0244(8) 0.0271(9) 0.0548(11) 0.0011(7) 0.0072(8) -0.0013(8)
C8 0.0198(8) 0.0305(9) 0.0336(9) -0.0005(6) -0.0002(7) -0.0002(7)
C1 0.0415(10) 0.0375(10) 0.0376(10) -0.0058(8) 0.0037(8) -0.0065(8)

loop_
_atom_type_symbol
_atom_type_description
_atom_type_scat_dispersion_real
_atom_type_scat_dispersion_imag
_atom_type_scat_source
C C 0.0181 0.0091 'International Tables Vol C Tables 4.2.6.8 and 6.1.1.4'
H H 0.0000 0.0000 'International Tables Vol C Tables 4.2.6.8 and 6.1.1.4'
O O 0.0492 0.0322 'International Tables Vol C Tables 4.2.6.8 and 6.1.1.4'
S S 0.3331 0.5567 'International Tables Vol C Tables 4.2.6.8 and 6.1.1.4'
Cl Cl 0.3639 0.7018 'International Tables Vol C Tables 4.2.6.8 and 6.1.1.4'

loop_
_geom_angle_atom_site_label_1
_geom_angle_atom_site_label_2
_geom_angle_atom_site_label_3
_geom_angle_site_symmetry_1
_geom_angle_site_symmetry_3
_geom_angle
_geom_angle_publ_flag
C16 S1 C19 . . 98.37(8) ?
C17 S2 C16 . . 99.46(7) ?
C3 O1 C2 . . 118.16(13) ?
C11 C10 C15 . . 116.81(15) ?
C11 C10 C9 . . 122.53(14) ?
C15 C10 C9 . . 120.65(14) ?
C18 C17 S2 . . 114.06(11) ?
C18 C17 H17A . . 108.7 ?
S2 C17 H17A . . 108.7 ?
C18 C17 H17B . . 108.7 ?
S2 C17 H17B . . 108.7 ?
H17A C17 H17B . . 107.6 ?
C5 C4 C3 . . 119.87(15) ?
C5 C4 H4 . . 120.1 ?
C3 C4 H4 . . 120.1 ?
C17 C18 C19 . . 113.19(14) ?
C17 C18 H18A . . 108.9 ?
C19 C18 H18A . . 108.9 ?
C17 C18 H18B . . 108.9 ?
C19 C18 H18B . . 108.9 ?
H18A C18 H18B . . 107.8 ?
C13 C12 C11 . . 119.27(15) ?
C13 C12 H12 . . 120.4 ?
C11 C12 H12 . . 120.4 ?
O1 C3 C8 . . 124.69(14) ?
O1 C3 C4 . . 116.00(14) ?
C8 C3 C4 . . 119.31(15) ?
C6 C7 C8 . . 121.77(15) ?
C6 C7 H7 . . 119.1 ?
C8 C7 H7 . . 119.1 ?
C14 C16 S2 . . 111.22(10) ?
C14 C16 S1 . . 109.25(10) ?
S2 C16 S1 . . 112.24(8) ?
C14 C16 H16 . . 108.0 ?
S2 C16 H16 . . 108.0 ?
S1 C16 H16 . . 108.0 ?
C12 C11 C10 . . 122.54(15) ?
C12 C11 Cl1 . . 117.90(13) ?
C10 C11 Cl1 . . 119.56(13) ?
C15 C14 C13 . . 118.78(15) ?
C15 C14 C16 . . 122.67(14) ?
C13 C14 C16 . . 118.54(14) ?
C14 C15 C10 . . 122.22(15) ?
C14 C15 H15 . . 118.9 ?
C10 C15 H15 . . 118.9 ?
O1 C2 C1 . . 107.64(14) ?
O1 C2 H2A . . 110.2 ?
C1 C2 H2A . . 110.2 ?
O1 C2 H2B . . 110.2 ?
C1 C2 H2B . . 110.2 ?
H2A C2 H2B . . 108.5 ?
C4 C5 C6 . . 121.76(14) ?
C4 C5 H5 . . 119.1 ?
C6 C5 H5 . . 119.1 ?
C7 C6 C5 . . 117.46(15) ?
C7 C6 C9 . . 122.32(15) ?
C5 C6 C9 . . 120.21(14) ?
C10 C9 C6 . . 112.37(13) ?
C10 C9 H9A . . 109.1 ?
C6 C9 H9A . . 109.1 ?
C10 C9 H9B . . 109.1 ?
C6 C9 H9B . . 109.1 ?
H9A C9 H9B . . 107.9 ?
C12 C13 C14 . . 120.33(15) ?
C12 C13 H13 . . 119.8 ?
C14 C13 H13 . . 119.8 ?
C18 C19 S1 . . 113.71(13) ?
C18 C19 H19A . . 108.8 ?
S1 C19 H19A . . 108.8 ?
C18 C19 H19B . . 108.8 ?
S1 C19 H19B . . 108.8 ?
H19A C19 H19B . . 107.7 ?
C3 C8 C7 . . 119.78(15) ?
C3 C8 H8 . . 120.1 ?
C7 C8 H8 . . 120.1 ?
C2 C1 H1A . . 109.5 ?
C2 C1 H1B . . 109.5 ?
H1A C1 H1B . . 109.5 ?
C2 C1 H1C . . 109.5 ?
H1A C1 H1C . . 109.5 ?
H1B C1 H1C . . 109.5 ?

loop_
_geom_bond_atom_site_label_1
_geom_bond_atom_site_label_2
_geom_bond_site_symmetry_2
_geom_bond_distance
_geom_bond_publ_flag
S1 C16 . 1.8202(16) ?
S1 C19 . 1.8209(18) ?
S2 C17 . 1.8146(16) ?
S2 C16 . 1.8165(16) ?
Cl1 C11 . 1.7494(16) ?
O1 C3 . 1.371(2) ?
O1 C2 . 1.431(2) ?
C10 C11 . 1.389(2) ?
C10 C15 . 1.396(2) ?
C10 C9 . 1.515(2) ?
C17 C18 . 1.515(2) ?
C17 H17A . 0.9700 ?
C17 H17B . 0.9700 ?
C4 C5 . 1.379(2) ?
C4 C3 . 1.395(2) ?
C4 H4 . 0.9300 ?
C18 C19 . 1.520(2) ?
C18 H18A . 0.9700 ?
C18 H18B . 0.9700 ?
C12 C13 . 1.383(2) ?
C12 C11 . 1.385(2) ?
C12 H12 . 0.9300 ?
C3 C8 . 1.385(2) ?
C7 C6 . 1.388(2) ?
C7 C8 . 1.388(2) ?
C7 H7 . 0.9300 ?
C16 C14 . 1.510(2) ?
C16 H16 . 0.9800 ?
C14 C15 . 1.391(2) ?
C14 C13 . 1.396(2) ?
C15 H15 . 0.9300 ?
C2 C1 . 1.503(3) ?
C2 H2A . 0.9700 ?
C2 H2B . 0.9700 ?
C5 C6 . 1.391(2) ?
C5 H5 . 0.9300 ?
C6 C9 . 1.516(2) ?
C9 H9A . 0.9700 ?
C9 H9B . 0.9700 ?
C13 H13 . 0.9300 ?
C19 H19A . 0.9700 ?
C19 H19B . 0.9700 ?
C8 H8 . 0.9300 ?
C1 H1A . 0.9600 ?
C1 H1B . 0.9600 ?
C1 H1C . 0.9600 ?

loop_
_geom_hbond_atom_site_label_D
_geom_hbond_atom_site_label_H
_geom_hbond_atom_site_label_A
_geom_hbond_site_symmetry_A
_geom_hbond_distance_DH
_geom_hbond_distance_HA
_geom_hbond_distance_DA
_geom_hbond_angle_DHA
C19 H19A O1 3_566 0.97 2.40 3.367(2) 172.5

loop_
_geom_torsion_atom_site_label_1
_geom_torsion_atom_site_label_2
_geom_torsion_atom_site_label_3
_geom_torsion_atom_site_label_4
_geom_torsion_site_symmetry_1
_geom_torsion_site_symmetry_2
_geom_torsion_site_symmetry_3
_geom_torsion_site_symmetry_4
_geom_torsion
_geom_torsion_publ_flag
C16 S2 C17 C18 . . . . -59.13(14) ?
S2 C17 C18 C19 . . . . 65.33(18) ?
C2 O1 C3 C8 . . . . 1.2(2) ?
C2 O1 C3 C4 . . . . -177.84(14) ?
C5 C4 C3 O1 . . . . 176.93(14) ?
C5 C4 C3 C8 . . . . -2.2(2) ?
C17 S2 C16 C14 . . . . -176.03(11) ?
C17 S2 C16 S1 . . . . 61.23(10) ?
C19 S1 C16 C14 . . . . 174.28(11) ?
C19 S1 C16 S2 . . . . -61.87(10) ?
C13 C12 C11 C10 . . . . -1.0(3) ?
C13 C12 C11 Cl1 . . . . 178.80(12) ?
C15 C10 C11 C12 . . . . 0.8(2) ?
C9 C10 C11 C12 . . . . -178.46(15) ?
C15 C10 C11 Cl1 . . . . -178.94(12) ?
C9 C10 C11 Cl1 . . . . 1.8(2) ?
S2 C16 C14 C15 . . . . -22.01(19) ?
S1 C16 C14 C15 . . . . 102.44(15) ?
S2 C16 C14 C13 . . . . 156.87(12) ?
S1 C16 C14 C13 . . . . -78.68(16) ?
C13 C14 C15 C10 . . . . -2.1(2) ?
C16 C14 C15 C10 . . . . 176.73(14) ?
C11 C10 C15 C14 . . . . 0.8(2) ?
C9 C10 C15 C14 . . . . -179.94(14) ?
C3 O1 C2 C1 . . . . 175.34(14) ?
C3 C4 C5 C6 . . . . 0.8(2) ?
C8 C7 C6 C5 . . . . -1.1(2) ?
C8 C7 C6 C9 . . . . 178.18(15) ?
C4 C5 C6 C7 . . . . 0.8(2) ?
C4 C5 C6 C9 . . . . -178.52(15) ?
C11 C10 C9 C6 . . . . 71.3(2) ?
C15 C10 C9 C6 . . . . -107.93(17) ?
C7 C6 C9 C10 . . . . -129.56(17) ?
C5 C6 C9 C10 . . . . 49.7(2) ?
C11 C12 C13 C14 . . . . -0.5(2) ?
C15 C14 C13 C12 . . . . 2.0(2) ?
C16 C14 C13 C12 . . . . -176.95(15) ?
C17 C18 C19 S1 . . . . -66.73(18) ?
C16 S1 C19 C18 . . . . 61.15(15) ?
O1 C3 C8 C7 . . . . -177.15(15) ?
C4 C3 C8 C7 . . . . 1.8(3) ?
C6 C7 C8 C3 . . . . -0.2(3) ?

loop_
_cod_related_entry_id
_cod_related_entry_database
_cod_related_entry_code
1 ChemSpider 24745079
